data_8102061
loop_
_publ_author_name
'Guo, H.-M.'
'Zhang, B.-S.'

_publ_section_title
;
Crystal structure of bis(2,2'-bipyridine-N,N')carbonato-cobalt(III) 
hydrogencarbonate tetrahydrate, [Co(C~10~H~8~N~2~)~2~(CO~3~)][HCO~3~] 
&#x00B7; 5H~2~O
;
_journal_issue 4
_journal_name_full 'Zeitschrift f\"ur Kristallographie - New Crystal Structures'
_journal_page_first 507
_journal_page_last 508
_journal_volume 221
_journal_year 2006
_chemical_formula_structural '[Co(C10H8N2)2(CO3)][HCO3] &#x00B7; 5H2O'
_chemical_formula_sum 'C22 H27 Co N4 O11'
_chemical_formula_weight 582.41
_chemical_name_systematic
; 
 bis(2,2'-bipyridine-N,N')carbonatocobalt(III) hydrogencarbonate pentahydrate
;
_space_group_IT_number 15
_symmetry_cell_setting monoclinic
_symmetry_space_group_name_Hall '-C 2yc'
_symmetry_space_group_name_H-M 'C 1 2/c 1'
_atom_sites_solution_hydrogens geom
_atom_sites_solution_primary direct
_atom_sites_solution_secondary difmap
_audit_creation_method SHELXL-97
_cell_angle_alpha 90.00
_cell_angle_beta 101.861(4)
_cell_angle_gamma 90.00
_cell_formula_units_Z 4
_cell_length_a 10.9420(7)
_cell_length_b 16.0084(12)
_cell_length_c 14.4584(12)
_cell_measurement_temperature 273(2)
_cell_volume 2478.5(3)
_computing_structure_refinement 'SHELXL-97 (Sheldrick, 1997)'
_computing_structure_solution 'SHELXS-97 (Sheldrick, 1990)'
_diffrn_ambient_temperature 273(2)
_diffrn_measured_fraction_theta_full 0.854
_diffrn_measured_fraction_theta_max 0.854
_diffrn_measurement_device_type 'Bruker APEX CCD II'
_diffrn_measurement_method phi/omega
_diffrn_radiation_monochromator graphite
_diffrn_radiation_source 'fine-focus sealed tube'
_diffrn_radiation_type MoK\a
_diffrn_radiation_wavelength 0.71073
_diffrn_reflns_av_R_equivalents 0.0442
_diffrn_reflns_av_sigmaI/netI 0.1040
_diffrn_reflns_limit_h_max 14
_diffrn_reflns_limit_h_min -15
_diffrn_reflns_limit_k_max 22
_diffrn_reflns_limit_k_min -22
_diffrn_reflns_limit_l_max 19
_diffrn_reflns_limit_l_min -11
_diffrn_reflns_number 10023
_diffrn_reflns_theta_full 30.55
_diffrn_reflns_theta_max 30.55
_diffrn_reflns_theta_min 2.88
_exptl_absorpt_coefficient_mu 0.761
_exptl_absorpt_correction_T_max 0.9354
_exptl_absorpt_correction_T_min 0.8462
_exptl_crystal_colour orange
_exptl_crystal_density_diffrn 1.561
_exptl_crystal_density_method 'not measured'
_exptl_crystal_description block
_exptl_crystal_F_000 1208
_exptl_crystal_size_max 0.23
_exptl_crystal_size_mid 0.12
_exptl_crystal_size_min 0.09
_refine_diff_density_max 0.383
_refine_diff_density_min -0.413
_refine_diff_density_rms 0.049
_refine_ls_extinction_method none
_refine_ls_goodness_of_fit_ref 0.766
_refine_ls_hydrogen_treatment mixed
_refine_ls_matrix_type full
_refine_ls_number_parameters 196
_refine_ls_number_reflns 3244
_refine_ls_number_restraints 11
_refine_ls_restrained_S_all 0.765
_refine_ls_R_factor_all 0.0814
_refine_ls_R_factor_gt 0.0384
_refine_ls_shift/su_max 0.002
_refine_ls_shift/su_mean 0.000
_refine_ls_structure_factor_coef Fsqd
_refine_ls_weighting_details 'calc w=1/[\s^2^(Fo^2^)+(0.0460P)^2^+0.0000P] where P=(Fo^2^+2Fc^2^)/3'
_refine_ls_weighting_scheme calc
_refine_ls_wR_factor_gt 0.0908
_refine_ls_wR_factor_ref 0.0953
_reflns_number_gt 1524
_reflns_number_total 3244
_reflns_threshold_expression >2sigma(I)
_cod_data_source_file 1267-1894.cff
_cod_data_source_block shx97
_cod_original_sg_symbol_H-M C12/c1
_cod_database_code 8102061

loop_
_symmetry_equiv_pos_as_xyz
'x, y, z'
'-x, y, -z+1/2'
'x+1/2, y+1/2, z'
'-x+1/2, y+1/2, -z+1/2'
'-x, -y, -z'
'x, -y, z-1/2'
'-x+1/2, -y+1/2, -z'
'x+1/2, -y+1/2, z-1/2'

loop_
_atom_site_label
_atom_site_type_symbol
_atom_site_fract_x
_atom_site_fract_y
_atom_site_fract_z
_atom_site_U_iso_or_equiv
_atom_site_adp_type
_atom_site_occupancy
_atom_site_symmetry_multiplicity
_atom_site_Wyckoff_symbol
_atom_site_calc_flag
_atom_site_refinement_flags
_atom_site_disorder_assembly
_atom_site_disorder_group
Co1 Co 0.0000 1.00609(3) 0.2500 0.03552(16) Uani 1 4 e d S . .
O1 O 0.05640(15) 1.10313(10) 0.19682(12) 0.0488(4) Uani 1 8 f d . . .
O2 O 0.0000 1.22638(17) 0.2500 0.0975(11) Uani 1 4 e d S . .
N1 N 0.06227(16) 0.92310(11) 0.17393(13) 0.0371(5) Uani 1 8 f d . . .
N2 N -0.14220(16) 1.00539(11) 0.14684(14) 0.0368(4) Uani 1 8 f d . . .
C1 C 0.1688(2) 0.88049(15) 0.19710(19) 0.0491(7) Uani 1 8 f d . . .
H1 H 0.2221 0.8911 0.2548 0.059 Uiso 1 8 f calc R . .
C2 C 0.2020(3) 0.82118(17) 0.1380(2) 0.0615(8) Uani 1 8 f d . . .
H2 H 0.2769 0.7923 0.1556 0.074 Uiso 1 8 f calc R . .
C3 C 0.1240(3) 0.80513(17) 0.0531(2) 0.0625(8) Uani 1 8 f d . . .
H3 H 0.1445 0.7645 0.0130 0.075 Uiso 1 8 f calc R . .
C4 C 0.0146(2) 0.84989(16) 0.02780(18) 0.0493(7) Uani 1 8 f d . . .
H4 H -0.0389 0.8407 -0.0302 0.059 Uiso 1 8 f calc R . .
C5 C -0.0141(2) 0.90818(14) 0.08933(17) 0.0374(6) Uani 1 8 f d . . .
C6 C -0.1290(2) 0.95786(14) 0.07202(17) 0.0366(5) Uani 1 8 f d . . .
C7 C -0.2176(2) 0.95853(16) -0.01094(19) 0.0494(6) Uani 1 8 f d . . .
H7 H -0.2066 0.9262 -0.0621 0.059 Uiso 1 8 f calc R . .
C8 C -0.3223(2) 1.00749(17) -0.0173(2) 0.0598(8) Uani 1 8 f d . . .
H8 H -0.3827 1.0088 -0.0729 0.072 Uiso 1 8 f calc R . .
C9 C -0.3367(2) 1.05434(18) 0.0593(2) 0.0570(7) Uani 1 8 f d . . .
H9 H -0.4072 1.0875 0.0561 0.068 Uiso 1 8 f calc R . .
C10 C -0.2456(2) 1.05186(15) 0.14090(19) 0.0489(7) Uani 1 8 f d . . .
H10 H -0.2562 1.0831 0.1930 0.059 Uiso 1 8 f calc R . .
C11 C 0.0000 1.1500(2) 0.2500 0.0585(11) Uani 1 4 e d S . .
O3 O 0.4179(3) 0.1307(2) 0.1998(3) 0.1677(14) Uani 1 8 f d . . .
O4 O 0.5000 0.2341(4) 0.2500 0.210(3) Uani 1 4 e d SD . .
H4A H 0.553(8) 0.2510(3) 0.295(5) 0.315 Uiso 0.50 8 f d PD . .
C12 C 0.5000 0.1636(3) 0.2500 0.0625(12) Uani 1 4 e d SD . .
O5 O 0.5000 0.9566(3) 0.2500 0.1285(14) Uani 1 4 e d SD . .
H5A H 0.467(5) 1.0018(18) 0.234(6) 0.193 Uiso 0.50 8 f d PD . .
H5B H 0.530(8) 0.937(5) 0.207(4) 0.193 Uiso 0.50 8 f d PD . .
O6 O 0.7569(3) 0.7652(2) 0.0932(3) 0.1308(10) Uani 1 8 f d D . .
H6A H 0.788(5) 0.733(3) 0.135(2) 0.196 Uiso 1 8 f d D . .
H6B H 0.764(8) 0.747(4) 0.0414(15) 0.196 Uiso 1 8 f d D . .
O7 O 0.5480(3) 0.84022(18) 0.1217(2) 0.1190(9) Uani 1 8 f d D . .
H7A H 0.6193(17) 0.829(3) 0.116(3) 0.178 Uiso 1 8 f d D . .
H7B H 0.525(4) 0.808(2) 0.158(3) 0.178 Uiso 1 8 f d D . .

loop_
_atom_site_aniso_label
_atom_site_aniso_U_11
_atom_site_aniso_U_22
_atom_site_aniso_U_33
_atom_site_aniso_U_23
_atom_site_aniso_U_13
_atom_site_aniso_U_12
Co1 0.0366(3) 0.0405(3) 0.0275(3) 0.000 0.00177(19) 0.000
O1 0.0533(11) 0.0516(11) 0.0390(13) 0.0073(8) 0.0036(9) -0.0062(8)
O2 0.122(3) 0.0371(17) 0.126(3) 0.000 0.008(2) 0.000
N1 0.0351(11) 0.0433(11) 0.0316(14) 0.0014(9) 0.0034(10) 0.0016(9)
N2 0.0347(10) 0.0436(11) 0.0295(13) 0.0051(9) 0.0010(8) 0.0021(9)
C1 0.0437(15) 0.0579(16) 0.0430(19) -0.0046(13) 0.0024(12) 0.0071(12)
C2 0.0520(17) 0.071(2) 0.062(2) -0.0070(16) 0.0119(15) 0.0176(14)
C3 0.0659(19) 0.0672(18) 0.056(2) -0.0198(15) 0.0167(16) 0.0064(15)
C4 0.0521(16) 0.0608(17) 0.0338(19) -0.0086(12) 0.0060(13) -0.0042(13)
C5 0.0387(13) 0.0420(14) 0.0309(17) -0.0005(11) 0.0059(12) -0.0037(11)
C6 0.0399(13) 0.0420(13) 0.0252(17) -0.0007(11) 0.0003(11) -0.0075(11)
C7 0.0523(16) 0.0574(16) 0.0321(18) 0.0000(13) -0.0066(12) -0.0069(13)
C8 0.0496(16) 0.0681(19) 0.050(2) 0.0085(16) -0.0169(13) -0.0070(15)
C9 0.0372(15) 0.0640(18) 0.063(2) 0.0103(15) -0.0059(13) 0.0050(13)
C10 0.0447(15) 0.0530(16) 0.048(2) 0.0018(13) 0.0063(13) 0.0065(13)
C11 0.061(3) 0.049(3) 0.055(3) 0.000 -0.009(2) 0.000
O3 0.172(3) 0.153(3) 0.154(4) -0.016(2) -0.025(2) -0.054(2)
O4 0.239(7) 0.162(5) 0.238(8) 0.000 0.067(5) 0.000
C12 0.079(3) 0.034(2) 0.074(4) 0.000 0.015(3) 0.000
O5 0.187(5) 0.086(3) 0.097(4) 0.000 -0.006(3) 0.000
O6 0.113(2) 0.138(3) 0.132(3) 0.007(2) 0.003(2) -0.0054(18)
O7 0.130(2) 0.113(2) 0.116(3) 0.0087(17) 0.0281(19) 0.0187(18)

loop_
_atom_type_symbol
_atom_type_description
_atom_type_scat_dispersion_real
_atom_type_scat_dispersion_imag
_atom_type_scat_source
C C 0.0033 0.0016 'International Tables Vol C Tables 4.2.6.8 and 6.1.1.4'
H H 0.0000 0.0000 'International Tables Vol C Tables 4.2.6.8 and 6.1.1.4'
N N 0.0061 0.0033 'International Tables Vol C Tables 4.2.6.8 and 6.1.1.4'
O O 0.0106 0.0060 'International Tables Vol C Tables 4.2.6.8 and 6.1.1.4'
Co Co 0.3494 0.9721 'International Tables Vol C Tables 4.2.6.8 and 6.1.1.4'

loop_
_geom_angle_atom_site_label_1
_geom_angle_atom_site_label_2
_geom_angle_atom_site_label_3
_geom_angle
_geom_angle_site_symmetry_1
_geom_angle_site_symmetry_3
_geom_angle_publ_flag
O1 Co1 O1 69.63(11) . 2 ?
O1 Co1 N2 92.32(8) . 2 ?
O1 Co1 N2 88.23(7) 2 2 ?
O1 Co1 N2 88.23(7) . . ?
O1 Co1 N2 92.32(7) 2 . ?
N2 Co1 N2 179.33(11) 2 . ?
O1 Co1 N1 167.59(7) . 2 ?
O1 Co1 N1 98.64(8) 2 2 ?
N2 Co1 N1 83.02(8) 2 2 ?
N2 Co1 N1 96.52(8) . 2 ?
O1 Co1 N1 98.64(8) . . ?
O1 Co1 N1 167.59(7) 2 . ?
N2 Co1 N1 96.52(8) 2 . ?
N2 Co1 N1 83.02(8) . . ?
N1 Co1 N1 93.32(11) 2 . ?
O1 Co1 C11 34.82(5) . . ?
O1 Co1 C11 34.82(5) 2 . ?
N2 Co1 C11 90.33(5) 2 . ?
N2 Co1 C11 90.33(5) . . ?
N1 Co1 C11 133.34(5) 2 . ?
N1 Co1 C11 133.34(5) . . ?
C11 O1 Co1 89.95(18) . . ?
C1 N1 C5 118.9(2) . . ?
C1 N1 Co1 126.90(17) . . ?
C5 N1 Co1 114.23(14) . . ?
C10 N2 C6 119.2(2) . . ?
C10 N2 Co1 125.74(17) . . ?
C6 N2 Co1 114.89(15) . . ?
N1 C1 C2 121.8(3) . . ?
N1 C1 H1 119.1 . . ?
C2 C1 H1 119.1 . . ?
C3 C2 C1 119.4(3) . . ?
C3 C2 H2 120.3 . . ?
C1 C2 H2 120.3 . . ?
C2 C3 C4 119.3(3) . . ?
C2 C3 H3 120.4 . . ?
C4 C3 H3 120.4 . . ?
C5 C4 C3 119.0(2) . . ?
C5 C4 H4 120.5 . . ?
C3 C4 H4 120.5 . . ?
N1 C5 C4 121.7(2) . . ?
N1 C5 C6 114.1(2) . . ?
C4 C5 C6 124.2(2) . . ?
N2 C6 C7 121.3(2) . . ?
N2 C6 C5 113.4(2) . . ?
C7 C6 C5 125.3(2) . . ?
C6 C7 C8 119.3(3) . . ?
C6 C7 H7 120.4 . . ?
C8 C7 H7 120.4 . . ?
C9 C8 C7 119.3(3) . . ?
C9 C8 H8 120.3 . . ?
C7 C8 H8 120.3 . . ?
C8 C9 C10 119.5(2) . . ?
C8 C9 H9 120.3 . . ?
C10 C9 H9 120.3 . . ?
N2 C10 C9 121.4(2) . . ?
N2 C10 H10 119.3 . . ?
C9 C10 H10 119.3 . . ?
O2 C11 O1 124.77(16) . 2 ?
O2 C11 O1 124.77(16) . . ?
O1 C11 O1 110.5(3) 2 . ?
O2 C11 Co1 180.000(1) . . ?
O1 C11 Co1 55.23(16) 2 . ?
O1 C11 Co1 55.23(16) . . ?
C12 O4 H4A 109.2(6) . . ?
O4 C12 O3 117.0(3) . 2_655 ?
O4 C12 O3 117.0(3) . . ?
O3 C12 O3 126.0(5) 2_655 . ?
H5A O5 H5B 110.8(2) . . ?
H6A O6 H6B 110.8(2) . . ?
H7A O7 H7B 110.73(19) . . ?

loop_
_geom_bond_atom_site_label_1
_geom_bond_atom_site_label_2
_geom_bond_distance
_geom_bond_site_symmetry_2
_geom_bond_publ_flag
Co1 O1 1.8922(16) . ?
Co1 O1 1.8922(16) 2 ?
Co1 N2 1.9214(18) 2 ?
Co1 N2 1.9214(18) . ?
Co1 N1 1.9357(18) 2 ?
Co1 N1 1.9357(18) . ?
Co1 C11 2.303(4) . ?
O1 C11 1.315(3) . ?
O2 C11 1.223(4) . ?
N1 C1 1.332(3) . ?
N1 C5 1.354(3) . ?
N2 C10 1.342(3) . ?
N2 C6 1.354(3) . ?
C1 C2 1.376(3) . ?
C1 H1 0.9300 . ?
C2 C3 1.368(4) . ?
C2 H2 0.9300 . ?
C3 C4 1.378(3) . ?
C3 H3 0.9300 . ?
C4 C5 1.370(3) . ?
C4 H4 0.9300 . ?
C5 C6 1.465(3) . ?
C6 C7 1.378(3) . ?
C7 C8 1.376(4) . ?
C7 H7 0.9300 . ?
C8 C9 1.372(4) . ?
C8 H8 0.9300 . ?
C9 C10 1.380(3) . ?
C9 H9 0.9300 . ?
C10 H10 0.9300 . ?
C11 O1 1.315(3) 2 ?
O3 C12 1.159(3) . ?
O4 C12 1.130(6) . ?
O4 H4A 0.8202(10) . ?
C12 O3 1.159(3) 2_655 ?
O5 H5A 0.8200(10) . ?
O5 H5B 0.8200(11) . ?
O6 H6A 0.8202(10) . ?
O6 H6B 0.8201(11) . ?
O7 H7A 0.8203(11) . ?
O7 H7B 0.8204(10) . ?
